data_7211326
loop_
_publ_author_name
'Tong, Yu-Zhang'
'Wang, Qing-Lun'
'Su, Cheng-Yun'
'Ma, Yue'
'Ren, Shi'
'Xu, Gong-Feng'
'Yang, Guang-Ming'
'Cheng, Peng'
'Liao, Dai-Zheng'

_publ_section_title
;
 Nine cyanide-bridged bimetallic magnetic chains derived from
 octacyanomolybdate(v) and lanthanide(iii) building blocks
;
_journal_issue 46
_journal_name_full CrystEngComm
_journal_page_first 9906
_journal_paper_doi 10.1039/c3ce41048j
_journal_volume 15
_journal_year 2013
_chemical_formula_sum 'C26 H42 Eu Mo N14 O6'
_chemical_formula_weight 894.64
_chemical_name_systematic
;
?
;
_space_group_IT_number 14
_symmetry_cell_setting monoclinic
_symmetry_space_group_name_Hall '-P 2ybc'
_symmetry_space_group_name_H-M 'P 1 21/c 1'
_atom_sites_solution_hydrogens geom
_atom_sites_solution_primary direct
_atom_sites_solution_secondary difmap
_audit_creation_method SHELXL-97
_cell_angle_alpha 90.00
_cell_angle_beta 90.85(3)
_cell_angle_gamma 90.00
_cell_formula_units_Z 4
_cell_length_a 16.500(3)
_cell_length_b 11.084(2)
_cell_length_c 21.108(4)
_cell_measurement_temperature 293(2)
_cell_measurement_theta_max 25.01
_cell_measurement_theta_min 2.28
_cell_volume 3859.9(12)
_computing_cell_refinement 'Bruker XSCANS'
_computing_data_collection 'Bruker XSCANS'
_computing_data_reduction 'Bruker SHELXTL'
_computing_molecular_graphics 'Bruker SHELXTL'
_computing_publication_material 'Bruker SHELXTL'
_computing_structure_refinement 'SHELXL-97 (Sheldrick, 1997)'
_computing_structure_solution 'SHELXS-97 (Sheldrick, 1990)'
_diffrn_ambient_temperature 293(2)
_diffrn_measured_fraction_theta_full 0.985
_diffrn_measured_fraction_theta_max 0.985
_diffrn_measurement_device_type 'Bruker P4'
_diffrn_measurement_method '\w scans'
_diffrn_radiation_monochromator graphite
_diffrn_radiation_source 'fine-focus sealed tube'
_diffrn_radiation_type MoK\a
_diffrn_radiation_wavelength 0.71073
_diffrn_reflns_av_R_equivalents 0.0913
_diffrn_reflns_av_sigmaI/netI 0.0778
_diffrn_reflns_limit_h_max 19
_diffrn_reflns_limit_h_min -19
_diffrn_reflns_limit_k_max 13
_diffrn_reflns_limit_k_min -10
_diffrn_reflns_limit_l_max 25
_diffrn_reflns_limit_l_min -25
_diffrn_reflns_number 25543
_diffrn_reflns_theta_full 25.01
_diffrn_reflns_theta_max 25.01
_diffrn_reflns_theta_min 2.28
_exptl_absorpt_coefficient_mu 1.989
_exptl_absorpt_correction_T_max 0.7963
_exptl_absorpt_correction_T_min 0.6687
_exptl_absorpt_correction_type multi-scan
_exptl_absorpt_process_details SADABS
_exptl_crystal_colour yellow
_exptl_crystal_density_diffrn 1.539
_exptl_crystal_density_meas ?
_exptl_crystal_density_method 'not measured'
_exptl_crystal_description block
_exptl_crystal_F_000 1795
_exptl_crystal_size_max 0.22
_exptl_crystal_size_mid 0.18
_exptl_crystal_size_min 0.12
_refine_diff_density_max 1.389
_refine_diff_density_min -0.945
_refine_diff_density_rms 0.140
_refine_ls_extinction_method none
_refine_ls_goodness_of_fit_ref 1.150
_refine_ls_hydrogen_treatment constr
_refine_ls_matrix_type full
_refine_ls_number_parameters 445
_refine_ls_number_reflns 6714
_refine_ls_number_restraints 119
_refine_ls_restrained_S_all 1.163
_refine_ls_R_factor_all 0.0991
_refine_ls_R_factor_gt 0.0764
_refine_ls_shift/su_max 0.027
_refine_ls_shift/su_mean 0.001
_refine_ls_structure_factor_coef Fsqd
_refine_ls_weighting_details 'calc w=1/[\s^2^(Fo^2^)+(0.0655P)^2^+10.8731P] where P=(Fo^2^+2Fc^2^)/3'
_refine_ls_weighting_scheme calc
_refine_ls_wR_factor_gt 0.1619
_refine_ls_wR_factor_ref 0.1743
_reflns_number_gt 5401
_reflns_number_total 6714
_reflns_threshold_expression >2sigma(I)
_cod_data_source_file c3ce41048j.txt
_cod_data_source_block shelxl1
_cod_depositor_comments
;
The following automatic conversions were performed:

'_symmetry_cell_setting' value 'Monoclinic' changed to 'monoclinic'
according to /home/saulius/struct/CIF-dictionaries/cif_core.dic
dictionary named 'cif_core.dic' version 2.4.2 from 2011-04-26.

Automatic conversion script
Id: cif_fix_values 1891 2012-01-12 08:04:46Z andrius 

The following automatic conversions were performed:

'_exptl_crystal_density_meas' value 'none' was changed to '?' - the
value is perceived as not measured.

Automatic conversion script
Id: cif_fix_values 3008 2015-01-20 13:52:24Z robertas 
;
_cod_original_sg_symbol_H-M P21/c
_cod_database_code 7211326

loop_
_symmetry_equiv_pos_as_xyz
'x, y, z'
'-x, y+1/2, -z+1/2'
'-x, -y, -z'
'x, -y-1/2, z-1/2'

loop_
_atom_site_label
_atom_site_type_symbol
_atom_site_fract_x
_atom_site_fract_y
_atom_site_fract_z
_atom_site_U_iso_or_equiv
_atom_site_adp_type
_atom_site_occupancy
_atom_site_symmetry_multiplicity
_atom_site_calc_flag
_atom_site_refinement_flags
C1 C 0.1404(8) 0.3604(11) 0.3902(6) 0.071(3) Uani 1 1 d .
C2 C 0.1671(8) 0.2686(10) 0.2803(6) 0.063(3) Uani 1 1 d .
C3 C 0.1993(9) 0.1732(10) 0.4397(6) 0.074(3) Uani 1 1 d .
C4 C 0.2412(5) 0.0849(10) 0.3311(4) 0.047(2) Uani 1 1 d .
C5 C 0.3574(8) 0.1923(10) 0.3978(6) 0.072(4) Uani 1 1 d .
C6 C 0.3316(7) 0.2684(9) 0.2825(6) 0.057(3) Uani 1 1 d .
C7 C 0.2941(9) 0.3853(11) 0.4403(6) 0.076(4) Uani 1 1 d .
C8 C 0.2584(6) 0.4566(9) 0.3269(4) 0.043(2) Uani 1 1 d .
C9 C 0.3758(7) 0.7122(9) 0.4013(5) 0.056(3) Uani 1 1 d .
H9 H 0.3422 0.6504 0.4149 0.067 Uiso 1 1 calc R
C10 C 0.4977(9) 0.8269(16) 0.4120(9) 0.120(6) Uani 1 1 d .
H10A H 0.5378 0.7934 0.3846 0.180 Uiso 1 1 calc R
H10B H 0.5241 0.8626 0.4483 0.180 Uiso 1 1 calc R
H10C H 0.4672 0.8875 0.3896 0.180 Uiso 1 1 calc R
C11 C 0.4702(11) 0.6573(15) 0.4845(8) 0.127(7) Uani 1 1 d .
H11A H 0.4417 0.5819 0.4829 0.191 Uiso 1 1 calc R
H11B H 0.4592 0.6972 0.5239 0.191 Uiso 1 1 calc R
H11C H 0.5274 0.6428 0.4815 0.191 Uiso 1 1 calc R
C12 C 0.1429(11) 0.8139(16) 0.4121(7) 0.133(4) Uani 1 1 d DU
H12 H 0.1570 0.8939 0.4195 0.160 Uiso 1 1 calc R
C13 C 0.0658(16) 0.860(2) 0.4863(12) 0.205(9) Uani 1 1 d DU
H13A H 0.0218 0.8348 0.5125 0.307 Uiso 1 1 calc R
H13B H 0.0475 0.9218 0.4578 0.307 Uiso 1 1 calc R
H13C H 0.1092 0.8903 0.5125 0.307 Uiso 1 1 calc R
C14 C 0.0253(14) 0.693(2) 0.4337(14) 0.215(9) Uani 1 1 d DU
H14A H -0.0071 0.7381 0.4039 0.322 Uiso 1 1 calc R
H14B H -0.0061 0.6752 0.4705 0.322 Uiso 1 1 calc R
H14C H 0.0426 0.6191 0.4144 0.322 Uiso 1 1 calc R
C15 C 0.0835(9) 0.6090(15) 0.2510(8) 0.098(5) Uani 1 1 d .
H15 H 0.0888 0.5727 0.2906 0.117 Uiso 1 1 calc R
C16 C 0.0119(15) 0.608(3) 0.1542(10) 0.216(14) Uani 1 1 d .
H16A H 0.0591 0.6462 0.1374 0.324 Uiso 1 1 calc R
H16B H -0.0312 0.6656 0.1572 0.324 Uiso 1 1 calc R
H16C H -0.0047 0.5431 0.1267 0.324 Uiso 1 1 calc R
C17 C -0.0233(9) 0.4650(16) 0.2349(13) 0.182(12) Uani 1 1 d .
H17A H -0.0126 0.4461 0.2787 0.273 Uiso 1 1 calc R
H17B H -0.0142 0.3947 0.2095 0.273 Uiso 1 1 calc R
H17C H -0.0787 0.4905 0.2298 0.273 Uiso 1 1 calc R
C18 C 0.3038(10) 0.6629(16) 0.1359(9) 0.107(5) Uani 1 1 d .
H18 H 0.3181 0.7387 0.1208 0.129 Uiso 1 1 calc R
C19 C 0.3347(17) 0.585(3) 0.0313(11) 0.207(12) Uani 1 1 d .
H19A H 0.3295 0.6673 0.0175 0.311 Uiso 1 1 calc R
H19B H 0.3033 0.5337 0.0038 0.311 Uiso 1 1 calc R
H19C H 0.3907 0.5615 0.0302 0.311 Uiso 1 1 calc R
C20 C 0.2810(15) 0.4587(15) 0.1125(9) 0.167(9) Uani 1 1 d D
H20A H 0.2831 0.4508 0.1578 0.251 Uiso 1 1 calc R
H20B H 0.3165 0.4004 0.0938 0.251 Uiso 1 1 calc R
H20C H 0.2265 0.4452 0.0975 0.251 Uiso 1 1 calc R
C21 C 0.1547(15) 0.961(2) 0.0721(11) 0.179(7) Uani 1 1 d U
H21A H 0.1967 0.9336 0.0446 0.269 Uiso 1 1 calc R
H21B H 0.1140 1.0028 0.0476 0.269 Uiso 1 1 calc R
H21C H 0.1307 0.8933 0.0929 0.269 Uiso 1 1 calc R
C22 C 0.2151(11) 0.9890(19) 0.1716(9) 0.120(5) Uani 1 1 d U
H22 H 0.2514 1.0312 0.1974 0.144 Uiso 1 1 calc R
C23 C 0.2234(13) 1.167(2) 0.1059(10) 0.153(7) Uani 1 1 d U
H23A H 0.1865 1.2277 0.1199 0.229 Uiso 1 1 calc R
H23B H 0.2299 1.1731 0.0609 0.229 Uiso 1 1 calc R
H23C H 0.2749 1.1773 0.1268 0.229 Uiso 1 1 calc R
C24 C 0.4895(9) 0.9533(17) 0.1604(7) 0.111(6) Uani 1 1 d .
H24A H 0.5467 0.9525 0.1528 0.167 Uiso 1 1 calc R
H24B H 0.4636 1.0100 0.1322 0.167 Uiso 1 1 calc R
H24C H 0.4676 0.8742 0.1529 0.167 Uiso 1 1 calc R
C25 C 0.5317(8) 1.0702(14) 0.2544(8) 0.104(5) Uani 1 1 d .
H25A H 0.5167 1.0833 0.2977 0.156 Uiso 1 1 calc R
H25B H 0.5308 1.1456 0.2321 0.156 Uiso 1 1 calc R
H25C H 0.5853 1.0365 0.2533 0.156 Uiso 1 1 calc R
C26 C 0.4138(6) 0.9444(9) 0.2552(5) 0.058(3) Uani 1 1 d .
H26 H 0.4059 0.9699 0.2966 0.069 Uiso 1 1 calc R
Eu1 Eu 0.24870(3) 0.77477(4) 0.27542(2) 0.03861(18) Uani 1 1 d .
Mo1 Mo 0.24925(5) 0.27358(7) 0.36089(4) 0.0437(2) Uani 1 1 d .
N1 N 0.2623(4) 0.5544(7) 0.3106(4) 0.0451(18) Uani 1 1 d .
N2 N 0.3732(7) 0.2667(10) 0.2406(6) 0.087(3) Uani 1 1 d .
N3 N 0.1264(7) 0.2671(11) 0.2362(5) 0.092(4) Uani 1 1 d .
N4 N 0.2387(4) -0.0139(7) 0.3164(4) 0.048(2) Uani 1 1 d .
N5 N 0.1720(9) 0.1193(11) 0.4782(5) 0.111(5) Uani 1 1 d .
N6 N 0.4156(8) 0.1451(11) 0.4145(6) 0.101(4) Uani 1 1 d .
N7 N 0.3198(8) 0.4441(11) 0.4777(5) 0.103(4) Uani 1 1 d .
N8 N 0.0826(8) 0.4050(12) 0.4049(6) 0.107(4) Uani 1 1 d .
N9 N 0.4437(6) 0.7326(9) 0.4325(5) 0.077(3) Uani 1 1 d .
N10 N 0.3055(8) 0.5743(13) 0.0956(6) 0.100(4) Uani 1 1 d D
N11 N 0.0934(11) 0.7612(16) 0.4516(8) 0.144(4) Uani 1 1 d DU
N12 N 0.4753(5) 0.9881(8) 0.2249(5) 0.064(2) Uani 1 1 d .
N13 N 0.0304(6) 0.5614(10) 0.2151(6) 0.085(3) Uani 1 1 d .
N14 N 0.1908(9) 1.0464(14) 0.1214(7) 0.119(4) Uani 1 1 d U
O1 O 0.3546(4) 0.7722(6) 0.3543(4) 0.0584(18) Uani 1 1 d .
O2 O 0.1704(6) 0.7649(8) 0.3675(5) 0.090(3) Uani 1 1 d DU
O3 O 0.1255(5) 0.6879(8) 0.2434(6) 0.102(4) Uani 1 1 d .
O4 O 0.2864(6) 0.6569(8) 0.1886(4) 0.082(3) Uani 1 1 d .
O5 O 0.1984(5) 0.8917(7) 0.1897(4) 0.073(2) Uani 1 1 d .
O6 O 0.3652(4) 0.8709(7) 0.2322(3) 0.063(2) Uani 1 1 d .

loop_
_atom_site_aniso_label
_atom_site_aniso_U_11
_atom_site_aniso_U_22
_atom_site_aniso_U_33
_atom_site_aniso_U_23
_atom_site_aniso_U_13
_atom_site_aniso_U_12
C1 0.074(8) 0.067(8) 0.072(8) 0.002(6) 0.033(6) 0.004(6)
C2 0.093(8) 0.039(6) 0.057(7) -0.002(5) -0.004(6) 0.023(6)
C3 0.128(11) 0.033(6) 0.062(8) -0.002(6) 0.014(7) -0.017(7)
C4 0.046(5) 0.052(7) 0.042(5) 0.008(5) -0.001(4) -0.008(4)
C5 0.094(9) 0.031(6) 0.090(9) 0.001(6) -0.033(7) 0.001(6)
C6 0.067(7) 0.038(6) 0.067(7) 0.009(5) 0.011(6) 0.009(5)
C7 0.130(11) 0.042(7) 0.055(7) 0.001(6) -0.008(7) -0.011(7)
C8 0.061(6) 0.023(5) 0.046(6) -0.004(4) 0.001(4) 0.006(4)
C9 0.068(7) 0.035(6) 0.065(7) -0.004(5) -0.017(5) 0.007(5)
C10 0.089(10) 0.129(14) 0.139(15) 0.021(12) -0.038(10) -0.031(10)
C11 0.142(14) 0.091(12) 0.146(15) 0.015(11) -0.087(12) 0.004(10)
C12 0.134(6) 0.132(6) 0.134(6) 0.001(5) 0.024(5) -0.008(5)
C13 0.208(10) 0.199(10) 0.207(10) 0.000(7) 0.007(7) 0.004(7)
C14 0.213(10) 0.215(11) 0.216(11) -0.001(7) 0.008(7) -0.004(7)
C15 0.084(10) 0.101(12) 0.108(12) 0.015(10) -0.022(9) -0.018(9)
C16 0.18(2) 0.35(4) 0.113(17) 0.02(2) -0.049(16) 0.01(2)
C17 0.065(10) 0.099(14) 0.38(4) 0.069(19) -0.010(14) -0.024(9)
C18 0.132(14) 0.080(11) 0.110(14) -0.007(11) 0.002(11) -0.024(10)
C19 0.27(3) 0.21(3) 0.14(2) -0.07(2) 0.02(2) -0.03(2)
C20 0.27(3) 0.096(16) 0.131(17) -0.007(14) -0.035(17) 0.011(17)
C21 0.187(10) 0.175(11) 0.176(10) 0.008(8) -0.008(8) -0.002(8)
C22 0.134(7) 0.116(8) 0.111(7) 0.009(7) -0.012(6) 0.000(7)
C23 0.166(10) 0.142(10) 0.151(10) 0.007(8) 0.004(8) -0.013(8)
C24 0.090(10) 0.159(17) 0.086(11) -0.021(10) 0.039(8) -0.022(10)
C25 0.075(9) 0.092(11) 0.145(14) -0.015(10) 0.016(9) -0.039(8)
C26 0.054(6) 0.050(7) 0.070(7) 0.008(6) 0.016(5) -0.014(5)
Eu1 0.0419(3) 0.0243(3) 0.0496(3) 0.0005(2) 0.00089(19) -0.00312(19)
Mo1 0.0666(5) 0.0222(4) 0.0422(5) 0.0000(4) 0.0008(4) -0.0009(4)
N1 0.053(5) 0.031(5) 0.051(5) 0.001(4) 0.003(4) 0.005(3)
N2 0.089(8) 0.074(8) 0.098(9) 0.008(6) 0.031(7) 0.017(6)
N3 0.106(9) 0.101(9) 0.069(7) -0.023(6) -0.030(6) 0.037(7)
N4 0.055(5) 0.017(4) 0.072(6) -0.004(4) 0.003(4) -0.004(3)
N5 0.196(14) 0.076(8) 0.062(7) 0.018(7) 0.039(8) -0.012(8)
N6 0.110(9) 0.082(9) 0.111(10) 0.008(7) -0.041(8) 0.006(7)
N7 0.170(12) 0.071(8) 0.068(7) -0.026(6) -0.017(7) -0.040(8)
N8 0.096(9) 0.107(10) 0.119(10) 0.004(8) 0.051(8) 0.015(7)
N9 0.075(7) 0.062(6) 0.093(8) 0.000(6) -0.034(6) -0.001(5)
N10 0.129(10) 0.100(10) 0.069(8) -0.042(8) 0.008(7) 0.007(8)
N11 0.145(7) 0.148(7) 0.141(7) -0.005(6) 0.042(6) -0.028(6)
N12 0.048(5) 0.051(6) 0.094(7) 0.005(5) 0.017(5) -0.007(4)
N13 0.048(5) 0.071(7) 0.135(10) -0.015(7) -0.035(6) -0.007(5)
N14 0.140(6) 0.110(7) 0.106(6) 0.015(6) -0.021(6) -0.012(6)
O1 0.058(4) 0.048(4) 0.069(5) 0.005(4) -0.015(4) -0.008(3)
O2 0.099(5) 0.074(5) 0.100(5) -0.008(4) 0.047(4) 0.001(4)
O3 0.071(6) 0.064(6) 0.170(10) 0.033(6) -0.041(6) -0.034(5)
O4 0.147(8) 0.057(6) 0.043(4) -0.005(4) 0.016(5) -0.004(5)
O5 0.091(6) 0.045(5) 0.083(6) 0.018(4) -0.020(4) -0.013(4)
O6 0.057(4) 0.062(5) 0.070(5) -0.008(4) 0.021(4) -0.019(4)

loop_
_atom_type_symbol
_atom_type_description
_atom_type_scat_dispersion_real
_atom_type_scat_dispersion_imag
_atom_type_scat_source
C C 0.0033 0.0016 'International Tables Vol C Tables 4.2.6.8 and 6.1.1.4'
H H 0.0000 0.0000 'International Tables Vol C Tables 4.2.6.8 and 6.1.1.4'
Eu Eu -0.1578 3.6682 'International Tables Vol C Tables 4.2.6.8 and 6.1.1.4'
Mo Mo -1.6832 0.6857 'International Tables Vol C Tables 4.2.6.8 and 6.1.1.4'
N N 0.0061 0.0033 'International Tables Vol C Tables 4.2.6.8 and 6.1.1.4'
O O 0.0106 0.0060 'International Tables Vol C Tables 4.2.6.8 and 6.1.1.4'

loop_
_geom_angle_atom_site_label_1
_geom_angle_atom_site_label_2
_geom_angle_atom_site_label_3
_geom_angle
_geom_angle_site_symmetry_1
_geom_angle_site_symmetry_3
N8 C1 Mo1 179.0(14) . .
N3 C2 Mo1 177.2(13) . .
N5 C3 Mo1 177.1(12) . .
N4 C4 Mo1 178.4(9) . .
N6 C5 Mo1 176.2(12) . .
N2 C6 Mo1 178.3(11) . .
N7 C7 Mo1 175.8(13) . .
N1 C8 Mo1 178.0(9) . .
O1 C9 N9 122.6(11) . .
O1 C9 H9 118.7 . .
N9 C9 H9 118.7 . .
N9 C10 H10A 109.5 . .
N9 C10 H10B 109.5 . .
H10A C10 H10B 109.5 . .
N9 C10 H10C 109.5 . .
H10A C10 H10C 109.5 . .
H10B C10 H10C 109.5 . .
N9 C11 H11A 109.5 . .
N9 C11 H11B 109.5 . .
H11A C11 H11B 109.5 . .
N9 C11 H11C 109.5 . .
H11A C11 H11C 109.5 . .
H11B C11 H11C 109.5 . .
O2 C12 N11 123.5(17) . .
O2 C12 H12 118.3 . .
N11 C12 H12 118.3 . .
N11 C13 H13A 109.5 . .
N11 C13 H13B 109.5 . .
H13A C13 H13B 109.5 . .
N11 C13 H13C 109.5 . .
H13A C13 H13C 109.5 . .
H13B C13 H13C 109.5 . .
N11 C14 H14A 109.5 . .
N11 C14 H14B 109.5 . .
H14A C14 H14B 109.5 . .
N11 C14 H14C 109.5 . .
H14A C14 H14C 109.5 . .
H14B C14 H14C 109.5 . .
O3 C15 N13 131.2(16) . .
O3 C15 H15 114.4 . .
N13 C15 H15 114.4 . .
N13 C16 H16A 109.5 . .
N13 C16 H16B 109.5 . .
H16A C16 H16B 109.5 . .
N13 C16 H16C 109.5 . .
H16A C16 H16C 109.5 . .
H16B C16 H16C 109.5 . .
N13 C17 H17A 109.5 . .
N13 C17 H17B 109.5 . .
H17A C17 H17B 109.5 . .
N13 C17 H17C 109.5 . .
H17A C17 H17C 109.5 . .
H17B C17 H17C 109.5 . .
O4 C18 N10 126.5(17) . .
O4 C18 H18 116.7 . .
N10 C18 H18 116.7 . .
N10 C19 H19A 109.5 . .
N10 C19 H19B 109.5 . .
H19A C19 H19B 109.5 . .
N10 C19 H19C 109.5 . .
H19A C19 H19C 109.5 . .
H19B C19 H19C 109.5 . .
N10 C20 H20A 109.5 . .
N10 C20 H20B 109.5 . .
H20A C20 H20B 109.5 . .
N10 C20 H20C 109.5 . .
H20A C20 H20C 109.5 . .
H20B C20 H20C 109.5 . .
N14 C21 H21A 109.5 . .
N14 C21 H21B 109.5 . .
H21A C21 H21B 109.5 . .
N14 C21 H21C 109.5 . .
H21A C21 H21C 109.5 . .
H21B C21 H21C 109.5 . .
O5 C22 N14 130.1(19) . .
O5 C22 H22 114.9 . .
N14 C22 H22 114.9 . .
N14 C23 H23A 109.5 . .
N14 C23 H23B 109.5 . .
H23A C23 H23B 109.5 . .
N14 C23 H23C 109.5 . .
H23A C23 H23C 109.5 . .
H23B C23 H23C 109.5 . .
N12 C24 H24A 109.5 . .
N12 C24 H24B 109.5 . .
H24A C24 H24B 109.5 . .
N12 C24 H24C 109.5 . .
H24A C24 H24C 109.5 . .
H24B C24 H24C 109.5 . .
N12 C25 H25A 109.5 . .
N12 C25 H25B 109.5 . .
H25A C25 H25B 109.5 . .
N12 C25 H25C 109.5 . .
H25A C25 H25C 109.5 . .
H25B C25 H25C 109.5 . .
O6 C26 N12 124.0(11) . .
O6 C26 H26 118.0 . .
N12 C26 H26 118.0 . .
O3 Eu1 O4 77.5(4) . .
O3 Eu1 O2 74.6(4) . .
O4 Eu1 O2 140.9(3) . .
O3 Eu1 O5 73.2(3) . .
O4 Eu1 O5 78.6(3) . .
O2 Eu1 O5 117.8(3) . .
O3 Eu1 O6 140.6(3) . .
O4 Eu1 O6 74.1(3) . .
O2 Eu1 O6 142.3(3) . .
O5 Eu1 O6 74.9(3) . .
O3 Eu1 O1 144.8(3) . .
O4 Eu1 O1 109.7(3) . .
O2 Eu1 O1 80.2(3) . .
O5 Eu1 O1 141.4(2) . .
O6 Eu1 O1 71.8(3) . .
O3 Eu1 N4 115.0(3) . 1_565
O4 Eu1 N4 144.3(3) . 1_565
O2 Eu1 N4 73.6(3) . 1_565
O5 Eu1 N4 74.2(3) . 1_565
O6 Eu1 N4 76.8(2) . 1_565
O1 Eu1 N4 79.8(2) . 1_565
O3 Eu1 N1 76.3(3) . .
O4 Eu1 N1 70.8(3) . .
O2 Eu1 N1 76.3(3) . .
O5 Eu1 N1 140.5(3) . .
O6 Eu1 N1 117.9(3) . .
O1 Eu1 N1 74.2(2) . .
N4 Eu1 N1 143.0(3) 1_565 .
C1 Mo1 C5 141.8(5) . .
C1 Mo1 C6 140.9(4) . .
C5 Mo1 C6 74.7(5) . .
C1 Mo1 C8 74.7(4) . .
C5 Mo1 C8 117.1(4) . .
C6 Mo1 C8 73.9(4) . .
C1 Mo1 C2 73.7(5) . .
C5 Mo1 C2 141.9(4) . .
C6 Mo1 C2 77.9(5) . .
C8 Mo1 C2 79.0(4) . .
C1 Mo1 C3 71.3(5) . .
C5 Mo1 C3 80.2(5) . .
C6 Mo1 C3 145.4(4) . .
C8 Mo1 C3 139.9(4) . .
C2 Mo1 C3 110.5(5) . .
C1 Mo1 C4 117.8(4) . .
C5 Mo1 C4 75.4(4) . .
C6 Mo1 C4 77.9(4) . .
C8 Mo1 C4 143.9(3) . .
C2 Mo1 C4 73.4(4) . .
C3 Mo1 C4 73.0(4) . .
C1 Mo1 C7 78.5(5) . .
C5 Mo1 C7 72.0(5) . .
C6 Mo1 C7 113.0(5) . .
C8 Mo1 C7 72.5(4) . .
C2 Mo1 C7 144.4(4) . .
C3 Mo1 C7 80.3(4) . .
C4 Mo1 C7 140.7(4) . .
C8 N1 Eu1 171.7(7) . .
C4 N4 Eu1 172.6(8) . 1_545
C9 N9 C11 122.1(12) . .
C9 N9 C10 120.0(11) . .
C11 N9 C10 117.8(11) . .
C18 N10 C20 121.2(16) . .
C18 N10 C19 124.1(17) . .
C20 N10 C19 114.7(16) . .
C12 N11 C13 101.4(17) . .
C12 N11 C14 125(2) . .
C13 N11 C14 107(2) . .
C26 N12 C25 121.9(11) . .
C26 N12 C24 120.3(11) . .
C25 N12 C24 117.8(11) . .
C15 N13 C16 122.1(17) . .
C15 N13 C17 123.6(16) . .
C16 N13 C17 113.9(16) . .
C22 N14 C23 121.0(17) . .
C22 N14 C21 111.6(17) . .
C23 N14 C21 123.3(16) . .
C9 O1 Eu1 139.2(7) . .
C12 O2 Eu1 149.1(11) . .
C15 O3 Eu1 144.2(11) . .
C18 O4 Eu1 142.6(11) . .
C22 O5 Eu1 131.9(11) . .
C26 O6 Eu1 131.6(7) . .

loop_
_geom_bond_atom_site_label_1
_geom_bond_atom_site_label_2
_geom_bond_distance
_geom_bond_site_symmetry_2
C1 N8 1.123(14) .
C1 Mo1 2.136(12) .
C2 N3 1.141(14) .
C2 Mo1 2.160(12) .
C3 N5 1.109(14) .
C3 Mo1 2.174(13) .
C4 N4 1.138(12) .
C4 Mo1 2.188(11) .
C5 N6 1.145(14) .
C5 Mo1 2.136(13) .
C6 N2 1.127(14) .
C6 Mo1 2.157(12) .
C7 N7 1.104(14) .
C7 Mo1 2.203(12) .
C8 N1 1.139(11) .
C8 Mo1 2.158(10) .
C9 O1 1.241(12) .
C9 N9 1.311(13) .
C9 H9 0.9300 .
C10 N9 1.445(17) .
C10 H10A 0.9600 .
C10 H10B 0.9600 .
C10 H10C 0.9600 .
C11 N9 1.441(17) .
C11 H11A 0.9600 .
C11 H11B 0.9600 .
C11 H11C 0.9600 .
C12 O2 1.184(9) .
C12 N11 1.313(9) .
C12 H12 0.9300 .
C13 N11 1.395(10) .
C13 H13A 0.9600 .
C13 H13B 0.9600 .
C13 H13C 0.9600 .
C14 N11 1.401(10) .
C14 H14A 0.9600 .
C14 H14B 0.9600 .
C14 H14C 0.9600 .
C15 O3 1.128(15) .
C15 N13 1.266(16) .
C15 H15 0.9300 .
C16 N13 1.41(2) .
C16 H16A 0.9600 .
C16 H16B 0.9600 .
C16 H16C 0.9600 .
C17 N13 1.454(18) .
C17 H17A 0.9600 .
C17 H17B 0.9600 .
C17 H17C 0.9600 .
C18 O4 1.155(18) .
C18 N10 1.300(19) .
C18 H18 0.9300 .
C19 N10 1.45(2) .
C19 H19A 0.9600 .
C19 H19B 0.9600 .
C19 H19C 0.9600 .
C20 N10 1.392(9) .
C20 H20A 0.9600 .
C20 H20B 0.9600 .
C20 H20C 0.9600 .
C21 N14 1.52(2) .
C21 H21A 0.9600 .
C21 H21B 0.9600 .
C21 H21C 0.9600 .
C22 O5 1.18(2) .
C22 N14 1.29(2) .
C22 H22 0.9300 .
C23 N14 1.47(2) .
C23 H23A 0.9600 .
C23 H23B 0.9600 .
C23 H23C 0.9600 .
C24 N12 1.439(15) .
C24 H24A 0.9600 .
C24 H24B 0.9600 .
C24 H24C 0.9600 .
C25 N12 1.436(15) .
C25 H25A 0.9600 .
C25 H25B 0.9600 .
C25 H25C 0.9600 .
C26 O6 1.238(12) .
C26 N12 1.301(12) .
C26 H26 0.9300 .
Eu1 O3 2.340(8) .
Eu1 O4 2.341(8) .
Eu1 O2 2.351(9) .
Eu1 O5 2.366(8) .
Eu1 O6 2.390(6) .
Eu1 O1 2.395(7) .
Eu1 N4 2.503(8) 1_565
Eu1 N1 2.562(8) .
N4 Eu1 2.503(8) 1_545

loop_
_geom_torsion_atom_site_label_1
_geom_torsion_atom_site_label_2
_geom_torsion_atom_site_label_3
_geom_torsion_atom_site_label_4
_geom_torsion
_geom_torsion_site_symmetry_1
_geom_torsion_site_symmetry_4
N8 C1 Mo1 C5 -136(75) . .
N8 C1 Mo1 C6 72(75) . .
N8 C1 Mo1 C8 109(75) . .
N8 C1 Mo1 C2 26(75) . .
N8 C1 Mo1 C3 -93(75) . .
N8 C1 Mo1 C4 -34(75) . .
N8 C1 Mo1 C7 -176(100) . .
N6 C5 Mo1 C1 155(19) . .
N6 C5 Mo1 C6 -43(19) . .
N6 C5 Mo1 C8 -106(19) . .
N6 C5 Mo1 C2 2(20) . .
N6 C5 Mo1 C3 113(19) . .
N6 C5 Mo1 C4 38(19) . .
N6 C5 Mo1 C7 -164(19) . .
N2 C6 Mo1 C1 -22(39) . .
N2 C6 Mo1 C5 175(100) . .
N2 C6 Mo1 C8 -60(39) . .
N2 C6 Mo1 C2 22(39) . .
N2 C6 Mo1 C3 130(39) . .
N2 C6 Mo1 C4 97(39) . .
N2 C6 Mo1 C7 -123(39) . .
N1 C8 Mo1 C1 38(26) . .
N1 C8 Mo1 C5 -102(26) . .
N1 C8 Mo1 C6 -165(26) . .
N1 C8 Mo1 C2 114(26) . .
N1 C8 Mo1 C3 6(26) . .
N1 C8 Mo1 C4 155(26) . .
N1 C8 Mo1 C7 -44(26) . .
N3 C2 Mo1 C1 139(21) . .
N3 C2 Mo1 C5 -58(21) . .
N3 C2 Mo1 C6 -13(21) . .
N3 C2 Mo1 C8 62(21) . .
N3 C2 Mo1 C3 -158(21) . .
N3 C2 Mo1 C4 -94(21) . .
N3 C2 Mo1 C7 99(21) . .
N5 C3 Mo1 C1 88(28) . .
N5 C3 Mo1 C5 -117(28) . .
N5 C3 Mo1 C6 -74(28) . .
N5 C3 Mo1 C8 122(28) . .
N5 C3 Mo1 C2 25(28) . .
N5 C3 Mo1 C4 -40(28) . .
N5 C3 Mo1 C7 169(28) . .
N4 C4 Mo1 C1 -137(33) . .
N4 C4 Mo1 C5 5(33) . .
N4 C4 Mo1 C6 82(33) . .
N4 C4 Mo1 C8 121(33) . .
N4 C4 Mo1 C2 163(33) . .
N4 C4 Mo1 C3 -79(33) . .
N4 C4 Mo1 C7 -30(34) . .
N7 C7 Mo1 C1 -125(18) . .
N7 C7 Mo1 C5 79(18) . .
N7 C7 Mo1 C6 15(18) . .
N7 C7 Mo1 C8 -48(18) . .
N7 C7 Mo1 C2 -86(18) . .
N7 C7 Mo1 C3 162(18) . .
N7 C7 Mo1 C4 114(18) . .
Mo1 C8 N1 Eu1 -59(29) . .
O3 Eu1 N1 C8 -29(5) . .
O4 Eu1 N1 C8 -111(5) . .
O2 Eu1 N1 C8 48(5) . .
O5 Eu1 N1 C8 -70(5) . .
O6 Eu1 N1 C8 -170(5) . .
O1 Eu1 N1 C8 131(5) . .
N4 Eu1 N1 C8 84(5) 1_565 .
Mo1 C4 N4 Eu1 -70(36) . 1_545
O1 C9 N9 C11 -175.9(13) . .
O1 C9 N9 C10 -0.8(19) . .
O4 C18 N10 C20 3(3) . .
O4 C18 N10 C19 -174(2) . .
O2 C12 N11 C13 -168(2) . .
O2 C12 N11 C14 -48(4) . .
O6 C26 N12 C25 -177.9(12) . .
O6 C26 N12 C24 1.1(18) . .
O3 C15 N13 C16 -2(3) . .
O3 C15 N13 C17 -174.8(19) . .
O5 C22 N14 C23 -176.5(19) . .
O5 C22 N14 C21 -18(3) . .
N9 C9 O1 Eu1 174.9(8) . .
O3 Eu1 O1 C9 6.7(14) . .
O4 Eu1 O1 C9 -89.7(11) . .
O2 Eu1 O1 C9 51.1(11) . .
O5 Eu1 O1 C9 173.9(10) . .
O6 Eu1 O1 C9 -154.6(11) . .
N4 Eu1 O1 C9 126.0(11) 1_565 .
N1 Eu1 O1 C9 -27.3(11) . .
N11 C12 O2 Eu1 175.4(14) . .
O3 Eu1 O2 C12 -128(2) . .
O4 Eu1 O2 C12 -174(2) . .
O5 Eu1 O2 C12 -67(3) . .
O6 Eu1 O2 C12 35(3) . .
O1 Eu1 O2 C12 77(2) . .
N4 Eu1 O2 C12 -5(2) 1_565 .
N1 Eu1 O2 C12 153(3) . .
N13 C15 O3 Eu1 -155.6(14) . .
O4 Eu1 O3 C15 92(2) . .
O2 Eu1 O3 C15 -60(2) . .
O5 Eu1 O3 C15 174(2) . .
O6 Eu1 O3 C15 137(2) . .
O1 Eu1 O3 C15 -14(3) . .
N4 Eu1 O3 C15 -123(2) 1_565 .
N1 Eu1 O3 C15 19(2) . .
N10 C18 O4 Eu1 -164.0(11) . .
O3 Eu1 O4 C18 104.2(18) . .
O2 Eu1 O4 C18 149.4(17) . .
O5 Eu1 O4 C18 29.0(18) . .
O6 Eu1 O4 C18 -48.3(18) . .
O1 Eu1 O4 C18 -111.8(18) . .
N4 Eu1 O4 C18 -12(2) 1_565 .
N1 Eu1 O4 C18 -176.2(19) . .
N14 C22 O5 Eu1 173.7(14) . .
O3 Eu1 O5 C22 163.4(16) . .
O4 Eu1 O5 C22 -116.3(15) . .
O2 Eu1 O5 C22 101.7(15) . .
O6 Eu1 O5 C22 -39.9(15) . .
O1 Eu1 O5 C22 -9.0(17) . .
N4 Eu1 O5 C22 40.4(15) 1_565 .
N1 Eu1 O5 C22 -155.7(14) . .
N12 C26 O6 Eu1 179.6(8) . .
O3 Eu1 O6 C26 154.0(9) . .
O4 Eu1 O6 C26 -160.5(10) . .
O2 Eu1 O6 C26 1.2(12) . .
O5 Eu1 O6 C26 117.3(10) . .
O1 Eu1 O6 C26 -42.9(9) . .
N4 Eu1 O6 C26 40.4(9) 1_565 .
N1 Eu1 O6 C26 -103.1(10) . .
